data_2023348
loop_
_publ_author_name
'Gurbanov, Atash V.'
'Guseinov, Firudin I.'
'Samigullina, Aida I.'
'H\"okelek, Tuncer'
'Hasanov, Khudayar I.'
'Javadzade, Tahir A.'
'Belay, Alebel N.'

_publ_section_title
;
 Syntheses, crystal structures, Hirshfeld surface analyses and crystal
 voids of 1-(4-bromophenyl)-2,2-dichloroethan-1-one and
 2,2-dibromo-1-(p-tolyl)ethan-1-one
;
_journal_coeditor_code NX2018
_journal_issue 2
_journal_name_full 'Acta Crystallographica Section E Crystallographic Communications'
_journal_paper_doi 10.1107/S205698902500012X
_journal_volume 81
_journal_year 2025
_chemical_formula_iupac 'C8 H5 Br Cl2 O'
_chemical_formula_moiety 'C8 H5 Br Cl2 O'
_chemical_formula_sum 'C8 H5 Br Cl2 O'
_chemical_formula_weight 267.93
_chemical_name_systematic
;
1-(4-Bromophenyl)-2,2-dichloroethan-1-one
;
_space_group_crystal_system triclinic
_space_group_IT_number 2
_space_group_name_Hall '-P 1'
_space_group_name_H-M_alt 'P -1'
_atom_sites_solution_hydrogens geom
_atom_sites_solution_primary dual
_atom_sites_solution_secondary difmap
_audit_creation_method
;
Olex2 1.3
(compiled 2019.09.11 svn.r3662 for OlexSys, GUI svn.r5938)
;
_cell_angle_alpha 87.5944(15)
_cell_angle_beta 84.7254(13)
_cell_angle_gamma 72.0372(14)
_cell_formula_units_Z 4
_cell_length_a 7.03170(10)
_cell_length_b 9.78938(18)
_cell_length_c 14.4440(3)
_cell_measurement_reflns_used 19038
_cell_measurement_temperature 100.0(2)
_cell_measurement_theta_max 78.9870
_cell_measurement_theta_min 4.7410
_cell_volume 941.70(3)
_computing_cell_refinement
;
CrysAlisPro 1.171.43.104a (Rigaku OD, 2024)
;
_computing_data_collection
;
CrysAlis PRO (Rigaku OD, 2024)
;
_computing_data_reduction
;
CrysAlisPro 1.171.43.104a (Rigaku OD, 2024)
;
_computing_molecular_graphics
;
Olex2 1.3 (Dolomanov et al., 2009)
;
_computing_publication_material
;
Olex2 1.3 (Dolomanov et al., 2009)
;
_computing_structure_refinement
;
<i>SHELXL2018/3</i> (Sheldrick, 2015b)
;
_computing_structure_solution
;
<i>SHELXT2018/2</i> (Sheldrick, 2015a)
;
_diffrn_ambient_temperature 100.0(2)
_diffrn_detector 'Hybrid Pixel Array Detector'
_diffrn_detector_area_resol_mean 10.0000
_diffrn_measured_fraction_theta_full 0.999
_diffrn_measured_fraction_theta_max 0.983
_diffrn_measurement_device 'four-circle diffractometer'
_diffrn_measurement_device_type 'XtaLAB Synergy, Dualflex, HyPix'
_diffrn_measurement_method '\w scans'
_diffrn_radiation_monochromator mirror
_diffrn_radiation_probe x-ray
_diffrn_radiation_type 'Cu K\a'
_diffrn_radiation_wavelength 1.54184
_diffrn_reflns_av_R_equivalents 0.0408
_diffrn_reflns_av_unetI/netI 0.0241
_diffrn_reflns_limit_h_max 8
_diffrn_reflns_limit_h_min -8
_diffrn_reflns_limit_k_max 12
_diffrn_reflns_limit_k_min -12
_diffrn_reflns_limit_l_max 18
_diffrn_reflns_limit_l_min -18
_diffrn_reflns_number 24768
_diffrn_reflns_theta_full 67.684
_diffrn_reflns_theta_max 79.678
_diffrn_reflns_theta_min 3.073
_diffrn_source 'micro-focus sealed X-ray tube'
_exptl_absorpt_coefficient_mu 10.749
_exptl_absorpt_correction_T_max 1.000
_exptl_absorpt_correction_T_min 0.169
_exptl_absorpt_correction_type gaussian
_exptl_absorpt_process_details
;
(CrysAlisPro; Rigaku OD, 2024)
;
_exptl_crystal_colour colorless
_exptl_crystal_density_diffrn 1.890
_exptl_crystal_density_method 'not measured'
_exptl_crystal_description prism
_exptl_crystal_F_000 520
_exptl_crystal_size_max 0.35
_exptl_crystal_size_mid 0.21
_exptl_crystal_size_min 0.16
_refine_diff_density_max 0.631
_refine_diff_density_min -0.705
_refine_ls_extinction_coef 0.0022(2)
_refine_ls_extinction_expression Fc^*^=kFc[1+0.001xFc^2^\l^3^/sin(2\q)]^-1/4^
_refine_ls_extinction_method
;
<i>SHELXL2018/3</i> (Sheldrick, 2015b)
;
_refine_ls_goodness_of_fit_ref 1.100
_refine_ls_hydrogen_treatment constr
_refine_ls_matrix_type full
_refine_ls_number_parameters 218
_refine_ls_number_reflns 4027
_refine_ls_number_restraints 0
_refine_ls_restrained_S_all 1.100
_refine_ls_R_factor_all 0.0313
_refine_ls_R_factor_gt 0.0310
_refine_ls_shift/su_max 0.003
_refine_ls_shift/su_mean 0.000
_refine_ls_structure_factor_coef Fsqd
_refine_ls_weighting_details 'w=1/[\s^2^(Fo^2^)+(0.0480P)^2^+1.1375P] where P=(Fo^2^+2Fc^2^)/3'
_refine_ls_weighting_scheme calc
_refine_ls_wR_factor_gt 0.0846
_refine_ls_wR_factor_ref 0.0848
_reflns_number_gt 3992
_reflns_number_total 4027
_reflns_threshold_expression 'I > 2\s(I)'
_cod_data_source_file nx2018.cif
_cod_data_source_block I
_cod_database_code 2023348
_shelx_space_group_comment
;
The symmetry employed for this shelxl refinement is uniquely defined
by the following loop, which should always be used as a source of
symmetry information in preference to the above space-group names.
They are only intended as comments.
;
_shelx_estimated_absorpt_t_min 0.117
_shelx_estimated_absorpt_t_max 0.278

loop_
_space_group_symop_operation_xyz
'x, y, z'
'-x, -y, -z'

loop_
_atom_site_type_symbol
_atom_site_label
_atom_site_fract_x
_atom_site_fract_y
_atom_site_fract_z
_atom_site_U_iso_or_equiv
_atom_site_adp_type
_atom_site_calc_flag
_atom_site_occupancy
_atom_site_disorder_assembly
_atom_site_disorder_group
Br Br6A 0.81615(4) 0.56770(3) 0.32820(2) 0.02069(10) Uani d 1 . .
Cl Cl1A 0.33348(10) 0.55329(7) 0.89875(4) 0.02549(15) Uani d 1 . .
Cl Cl2A 0.74935(10) 0.53706(8) 0.84399(4) 0.02822(15) Uani d 1 . .
O O2A 0.3354(3) 0.7709(2) 0.75703(14) 0.0284(4) Uani d 1 . .
C C1A 0.5180(4) 0.5343(3) 0.80452(16) 0.0175(4) Uani d 1 . .
H H1A 0.538721 0.440813 0.773449 0.021 Uiso calc 1 . .
C C2A 0.4551(4) 0.6576(3) 0.73301(17) 0.0175(4) Uani d 1 . .
C C3A 0.5482(3) 0.6324(2) 0.63618(16) 0.0149(4) Uani d 1 . .
C C4A 0.4938(4) 0.7454(3) 0.57111(18) 0.0191(5) Uani d 1 . .
H H4A 0.402128 0.835143 0.590281 0.023 Uiso calc 1 . .
C C5A 0.5718(4) 0.7276(3) 0.47965(18) 0.0194(5) Uani d 1 . .
H H5A 0.533876 0.803928 0.435599 0.023 Uiso calc 1 . .
C C6A 0.7077(3) 0.5952(3) 0.45312(16) 0.0161(4) Uani d 1 . .
C C7A 0.7639(3) 0.4816(2) 0.51561(16) 0.0156(4) Uani d 1 . .
H H7A 0.856155 0.392344 0.495928 0.019 Uiso calc 1 . .
C C8A 0.6835(3) 0.4999(2) 0.60758(16) 0.0141(4) Uani d 1 . .
H H8A 0.720183 0.422604 0.651044 0.017 Uiso calc 1 . .
Br Br6B 0.76334(4) 0.85069(3) 1.16685(2) 0.02310(10) Uani d 1 . .
Cl Cl1B 1.01787(9) 1.10238(6) 0.60398(4) 0.02204(14) Uani d 1 . .
Cl Cl2B 0.80524(11) 0.89180(7) 0.64724(5) 0.03046(16) Uani d 1 . .
O O2B 0.7017(3) 1.21469(19) 0.74989(12) 0.0218(4) Uani d 1 . .
C C1B 0.9394(4) 0.9975(2) 0.69302(16) 0.0170(4) Uani d 1 . .
H H1B 1.059740 0.932687 0.721540 0.020 Uiso calc 1 . .
C C2B 0.7983(3) 1.0930(2) 0.76903(16) 0.0152(4) Uani d 1 . .
C C3B 0.7895(3) 1.0296(2) 0.86393(16) 0.0147(4) Uani d 1 . .
C C4B 0.7014(4) 1.1233(3) 0.93713(17) 0.0180(5) Uani d 1 . .
H H4B 0.646312 1.223144 0.924605 0.022 Uiso calc 1 . .
C C5B 0.6938(4) 1.0718(3) 1.02798(17) 0.0204(5) Uani d 1 . .
H H5B 0.636309 1.135395 1.078017 0.024 Uiso calc 1 . .
C C6B 0.7723(4) 0.9248(3) 1.04401(16) 0.0177(4) Uani d 1 . .
C C7B 0.8588(4) 0.8292(3) 0.97239(18) 0.0207(5) Uani d 1 . .
H H7B 0.910242 0.729156 0.985011 0.025 Uiso calc 1 . .
C C8B 0.8688(4) 0.8826(3) 0.88192(17) 0.0192(5) Uani d 1 . .
H H8B 0.929655 0.818923 0.832274 0.023 Uiso calc 1 . .

loop_
_atom_site_aniso_label
_atom_site_aniso_U_11
_atom_site_aniso_U_22
_atom_site_aniso_U_33
_atom_site_aniso_U_12
_atom_site_aniso_U_13
_atom_site_aniso_U_23
Br6A 0.02097(15) 0.03124(16) 0.01216(14) -0.01176(11) -0.00107(9) 0.00224(10)
Cl1A 0.0275(3) 0.0262(3) 0.0176(3) -0.0025(2) 0.0063(2) -0.0035(2)
Cl2A 0.0248(3) 0.0411(4) 0.0190(3) -0.0092(3) -0.0068(2) 0.0002(2)
O2A 0.0356(10) 0.0181(9) 0.0214(9) 0.0064(8) 0.0004(8) -0.0053(7)
C1A 0.0193(11) 0.0176(11) 0.0118(10) -0.0005(8) 0.0017(8) -0.0028(8)
C2A 0.0202(11) 0.0148(10) 0.0164(11) -0.0026(8) -0.0035(9) -0.0028(8)
C3A 0.0160(10) 0.0132(10) 0.0159(10) -0.0046(8) -0.0028(8) -0.0025(8)
C4A 0.0211(11) 0.0152(10) 0.0208(12) -0.0046(9) -0.0036(9) -0.0002(9)
C5A 0.0214(11) 0.0163(11) 0.0207(12) -0.0053(9) -0.0054(9) 0.0035(9)
C6A 0.0163(10) 0.0218(11) 0.0127(10) -0.0098(9) -0.0008(8) -0.0007(9)
C7A 0.0150(10) 0.0170(10) 0.0148(11) -0.0044(8) -0.0019(8) -0.0010(8)
C8A 0.0138(10) 0.0144(10) 0.0141(10) -0.0039(8) -0.0027(8) 0.0000(8)
Br6B 0.02356(16) 0.03377(17) 0.01465(15) -0.01308(11) -0.00342(10) 0.00666(10)
Cl1B 0.0306(3) 0.0205(3) 0.0144(3) -0.0082(2) 0.0030(2) 0.0001(2)
Cl2B 0.0472(4) 0.0293(3) 0.0233(3) -0.0233(3) -0.0023(3) -0.0082(2)
O2B 0.0258(9) 0.0166(8) 0.0184(8) -0.0011(7) 0.0011(7) 0.0020(7)
C1B 0.0239(11) 0.0152(10) 0.0119(10) -0.0061(9) -0.0008(9) -0.0012(8)
C2B 0.0165(10) 0.0146(10) 0.0147(10) -0.0046(8) -0.0020(8) -0.0020(8)
C3B 0.0140(10) 0.0165(10) 0.0143(10) -0.0053(8) -0.0024(8) 0.0001(8)
C4B 0.0219(11) 0.0152(10) 0.0181(11) -0.0071(9) -0.0018(9) -0.0015(9)
C5B 0.0240(12) 0.0225(12) 0.0162(11) -0.0095(9) 0.0004(9) -0.0042(9)
C6B 0.0187(11) 0.0250(12) 0.0119(10) -0.0101(9) -0.0038(8) 0.0034(9)
C7B 0.0226(12) 0.0182(11) 0.0190(12) -0.0041(9) 0.0000(9) 0.0044(9)
C8B 0.0199(11) 0.0169(11) 0.0172(11) -0.0011(9) 0.0016(9) -0.0020(9)

loop_
_atom_type_symbol
_atom_type_description
_atom_type_scat_dispersion_real
_atom_type_scat_dispersion_imag
_atom_type_scat_source
C C 0.0181 0.0091 'International Tables Vol C Tables 4.2.6.8 and 6.1.1.4'
H H 0.0000 0.0000 'International Tables Vol C Tables 4.2.6.8 and 6.1.1.4'
Br Br -0.6763 1.2805 'International Tables Vol C Tables 4.2.6.8 and 6.1.1.4'
Cl Cl 0.3639 0.7018 'International Tables Vol C Tables 4.2.6.8 and 6.1.1.4'
O O 0.0492 0.0322 'International Tables Vol C Tables 4.2.6.8 and 6.1.1.4'

loop_
_exptl_crystal_face_index_h
_exptl_crystal_face_index_k
_exptl_crystal_face_index_l
_exptl_crystal_face_perp_dist
1 0 1 0.0837
0 0 -1 0.1584
0 1 -1 0.1049
0 -1 1 0.1411
0 -1 -1 0.0722
0 1 1 0.0926
-1 -1 0 0.0417
0 0 1 0.1440

loop_
_geom_angle_atom_site_label_1
_geom_angle_atom_site_label_2
_geom_angle_atom_site_label_3
_geom_angle_site_symmetry_1
_geom_angle_site_symmetry_3
_geom_angle
_geom_angle_publ_flag
Cl1A C1A Cl2A . . 110.59(13) ?
Cl1A C1A H1A . . 109.1 ?
Cl2A C1A H1A . . 109.1 ?
C2A C1A Cl1A . . 111.28(16) ?
C2A C1A Cl2A . . 107.49(17) ?
C2A C1A H1A . . 109.1 ?
O2A C2A C1A . . 119.8(2) ?
O2A C2A C3A . . 122.4(2) ?
C3A C2A C1A . . 117.9(2) ?
C4A C3A C2A . . 118.0(2) ?
C8A C3A C2A . . 122.5(2) ?
C8A C3A C4A . . 119.5(2) ?
C3A C4A H4A . . 119.6 ?
C5A C4A C3A . . 120.8(2) ?
C5A C4A H4A . . 119.6 ?
C4A C5A H5A . . 120.7 ?
C4A C5A C6A . . 118.7(2) ?
C6A C5A H5A . . 120.7 ?
C5A C6A Br6A . . 119.57(18) ?
C7A C6A Br6A . . 118.54(18) ?
C7A C6A C5A . . 121.9(2) ?
C6A C7A H7A . . 120.4 ?
C6A C7A C8A . . 119.1(2) ?
C8A C7A H7A . . 120.4 ?
C3A C8A H8A . . 120.0 ?
C7A C8A C3A . . 120.0(2) ?
C7A C8A H8A . . 120.0 ?
Cl1B C1B Cl2B . . 110.50(13) ?
Cl1B C1B H1B . . 109.2 ?
Cl2B C1B H1B . . 109.2 ?
C2B C1B Cl1B . . 111.22(16) ?
C2B C1B Cl2B . . 107.41(16) ?
C2B C1B H1B . . 109.2 ?
O2B C2B C1B . . 119.7(2) ?
O2B C2B C3B . . 122.9(2) ?
C3B C2B C1B . . 117.4(2) ?
C4B C3B C2B . . 117.6(2) ?
C8B C3B C2B . . 122.5(2) ?
C8B C3B C4B . . 119.9(2) ?
C3B C4B H4B . . 119.7 ?
C5B C4B C3B . . 120.6(2) ?
C5B C4B H4B . . 119.7 ?
C4B C5B H5B . . 120.8 ?
C4B C5B C6B . . 118.4(2) ?
C6B C5B H5B . . 120.8 ?
C5B C6B Br6B . . 119.59(18) ?
C7B C6B Br6B . . 118.29(18) ?
C7B C6B C5B . . 122.1(2) ?
C6B C7B H7B . . 120.6 ?
C6B C7B C8B . . 118.9(2) ?
C8B C7B H7B . . 120.6 ?
C3B C8B H8B . . 119.9 ?
C7B C8B C3B . . 120.1(2) ?
C7B C8B H8B . . 119.9 ?

loop_
_geom_bond_atom_site_label_1
_geom_bond_atom_site_label_2
_geom_bond_site_symmetry_2
_geom_bond_distance
_geom_bond_publ_flag
Br6A C6A . 1.890(2) ?
Cl1A C1A . 1.766(2) ?
Cl2A C1A . 1.781(3) ?
O2A C2A . 1.209(3) ?
C1A H1A . 1.0000 ?
C1A C2A . 1.540(3) ?
C2A C3A . 1.486(3) ?
C3A C4A . 1.404(3) ?
C3A C8A . 1.403(3) ?
C4A H4A . 0.9500 ?
C4A C5A . 1.380(4) ?
C5A H5A . 0.9500 ?
C5A C6A . 1.397(3) ?
C6A C7A . 1.385(3) ?
C7A H7A . 0.9500 ?
C7A C8A . 1.391(3) ?
C8A H8A . 0.9500 ?
Br6B C6B . 1.892(2) ?
Cl1B C1B . 1.766(2) ?
Cl2B C1B . 1.781(2) ?
O2B C2B . 1.210(3) ?
C1B H1B . 1.0000 ?
C1B C2B . 1.542(3) ?
C2B C3B . 1.485(3) ?
C3B C4B . 1.398(3) ?
C3B C8B . 1.396(3) ?
C4B H4B . 0.9500 ?
C4B C5B . 1.388(4) ?
C5B H5B . 0.9500 ?
C5B C6B . 1.390(4) ?
C6B C7B . 1.389(3) ?
C7B H7B . 0.9500 ?
C7B C8B . 1.391(3) ?
C8B H8B . 0.9500 ?

loop_
_geom_contact_atom_site_label_1
_geom_contact_atom_site_label_2
_geom_contact_distance
_geom_contact_site_symmetry_1
_geom_contact_site_symmetry_2
_geom_contact_publ_flag
Br6A Br6B 3.4966(4) . 1_554 yes
Br6A C1A 3.554(3) . 2_666 yes
C2A Br6A 3.515(3) . 2_666 yes
Br6B C2B 3.504(2) . 2_777 yes
Br6A H1A 3.03 . 2_666 yes
Cl1A O2A 2.894(2) . . yes
Cl1B O2B 2.901(2) . . yes
Cl2B C8B 3.453(3) . . yes
Cl2B C4A 3.251(3) . . yes
Cl2B H8B 2.88 . . yes
O2A C1B 3.166(3) . 1_455 yes
O2B C1A 3.100(3) . 1_565 yes
H1B O2A 2.18 . 1_655 yes
H5B O2A 2.63 . 2_677 yes
O2A H4A 2.50 . . yes
O2B H1A 2.18 . 1_565 yes
O2B H4B 2.52 . . yes
O2B H8A 2.47 . 1_565 yes
C6A C8A 3.361(3) . 2_666 yes
C1A H8A 2.61 . . yes
C1B H8B 2.62 . . yes
C8A H1A 2.63 . . yes
C8B H1B 2.67 . . yes
H1A H8A 2.06 . . yes
H1B H8B 2.20 . . yes

loop_
_geom_hbond_atom_site_label_D
_geom_hbond_atom_site_label_H
_geom_hbond_atom_site_label_A
_geom_hbond_site_symmetry_A
_geom_hbond_distance_DH
_geom_hbond_distance_HA
_geom_hbond_distance_DA
_geom_hbond_angle_DHA
_geom_hbond_publ_flag
C1A H1A O2B 1_545 1.00 2.18 3.100(3) 152 yes
C1B H1B O2A 1_655 1.00 2.18 3.166(3) 169 yes
C8A H8A O2B 1_545 0.95 2.47 3.374(3) 160 yes

loop_
_geom_torsion_atom_site_label_1
_geom_torsion_atom_site_label_2
_geom_torsion_atom_site_label_3
_geom_torsion_atom_site_label_4
_geom_torsion_site_symmetry_1
_geom_torsion_site_symmetry_2
_geom_torsion_site_symmetry_3
_geom_torsion_site_symmetry_4
_geom_torsion
_geom_torsion_publ_flag
Br6A C6A C7A C8A . . . . -179.28(17) ?
Cl1A C1A C2A O2A . . . . 23.6(3) ?
Cl1A C1A C2A C3A . . . . -157.33(17) ?
Cl2A C1A C2A O2A . . . . -97.6(2) ?
Cl2A C1A C2A C3A . . . . 81.4(2) ?
O2A C2A C3A C4A . . . . 0.1(4) ?
O2A C2A C3A C8A . . . . -178.4(2) ?
C1A C2A C3A C4A . . . . -178.9(2) ?
C1A C2A C3A C8A . . . . 2.6(3) ?
C2A C3A C4A C5A . . . . -178.6(2) ?
C2A C3A C8A C7A . . . . 179.0(2) ?
C3A C4A C5A C6A . . . . -0.6(4) ?
C4A C3A C8A C7A . . . . 0.6(3) ?
C4A C5A C6A Br6A . . . . 179.75(18) ?
C4A C5A C6A C7A . . . . 0.8(4) ?
C5A C6A C7A C8A . . . . -0.3(3) ?
C6A C7A C8A C3A . . . . -0.4(3) ?
C8A C3A C4A C5A . . . . -0.1(4) ?
Br6B C6B C7B C8B . . . . -179.14(19) ?
Cl1B C1B C2B O2B . . . . 25.4(3) ?
Cl1B C1B C2B C3B . . . . -154.12(17) ?
Cl2B C1B C2B O2B . . . . -95.6(2) ?
Cl2B C1B C2B C3B . . . . 84.8(2) ?
O2B C2B C3B C4B . . . . -14.4(3) ?
O2B C2B C3B C8B . . . . 167.0(2) ?
C1B C2B C3B C4B . . . . 165.1(2) ?
C1B C2B C3B C8B . . . . -13.5(3) ?
C2B C3B C4B C5B . . . . -178.0(2) ?
C2B C3B C8B C7B . . . . 179.1(2) ?
C3B C4B C5B C6B . . . . -1.2(4) ?
C4B C3B C8B C7B . . . . 0.5(4) ?
C4B C5B C6B Br6B . . . . -179.69(18) ?
C4B C5B C6B C7B . . . . 0.5(4) ?
C5B C6B C7B C8B . . . . 0.6(4) ?
C6B C7B C8B C3B . . . . -1.2(4) ?
C8B C3B C4B C5B . . . . 0.7(4) ?
